data_4129928
loop_
_publ_author_name
'Chorazy, Szymon'
'Stanek, Jan J.'
'Noga\'s, Wojciech'
'Majcher, Anna M.'
'Rams, Micha\/l'
'Kozie\/l, Marcin'
'Juszy\'nska-Ga\/l\;azka, Ewa'
'Nakabayashi, Koji'
'Ohkoshi, Shin-ichi'
'Sieklucka, Barbara'
'Podgajny, Robert'

_publ_section_title
;
 Tuning of Charge Transfer Assisted Phase Transition and Slow Magnetic
 Relaxation Functionalities in {Fe(9-x)Co(x)[W(CN)8]6} (x = 0-9) Molecular
 Solid Solution.
;
_journal_issue 5
_journal_name_full 'Journal of the American Chemical Society'
_journal_page_first 1635
_journal_page_last 1646
_journal_paper_doi 10.1021/jacs.5b11924
_journal_volume 138
_journal_year 2016
_chemical_formula_moiety 'C84 H60 Co5 Fe4 N48 O36 W6'
_chemical_formula_sum 'C84 H60 Co5 Fe4 N48 O36 W6'
_chemical_formula_weight 3938.95
_space_group_IT_number 15
_space_group_name_Hall '-C 2yc'
_space_group_name_H-M_alt 'C 1 2/c 1'
_symmetry_cell_setting monoclinic
_symmetry_Int_Tables_number 15
_symmetry_space_group_name_Hall '-C 2yc'
_symmetry_space_group_name_H-M 'C 1 2/c 1'
_atom_sites_solution_hydrogens geom
_audit_conform_dict_location ftp://ftp.iucr.org/pub/cif_core.dic
_audit_conform_dict_name cif_core.dic
_audit_conform_dict_version 2.4.3
_audit_creation_date 2015-01-27T11:16:41-00:00
_audit_creation_method 'WinGX routine CIF_UPDATE'
_cell_angle_alpha 90
_cell_angle_beta 114.1810(10)
_cell_angle_gamma 90
_cell_formula_units_Z 4
_cell_length_a 29.0583(5)
_cell_length_b 19.2371(5)
_cell_length_c 32.5858(6)
_cell_measurement_reflns_used 123553
_cell_measurement_temperature 250(2)
_cell_measurement_theta_max 27.481
_cell_measurement_theta_min 3.074
_cell_measurement_wavelength 0.71075
_cell_volume 16617.1(6)
_computing_molecular_graphics 'Ortep for Windows (Farrugia, 2012)'
_computing_publication_material 'WinGX publication routines (Farrugia, 2012)'
_computing_structure_refinement 'SHELXL-2014/7 (Sheldrick, 2014)'
_diffrn_ambient_temperature 250(2)
_diffrn_measured_fraction_theta_full 0.998
_diffrn_measured_fraction_theta_max 0.992
_diffrn_measurement_device_type 'Rigaku R-AXIS RAPID'
_diffrn_measurement_method \w
_diffrn_radiation_probe x-ray
_diffrn_radiation_type MoK\a
_diffrn_radiation_wavelength 0.71075
_diffrn_reflns_av_R_equivalents 0.0868
_diffrn_reflns_av_unetI/netI 0.0553
_diffrn_reflns_Laue_measured_fraction_full 0.998
_diffrn_reflns_Laue_measured_fraction_max 0.992
_diffrn_reflns_limit_h_max 35
_diffrn_reflns_limit_h_min -37
_diffrn_reflns_limit_k_max 24
_diffrn_reflns_limit_k_min -24
_diffrn_reflns_limit_l_max 42
_diffrn_reflns_limit_l_min -39
_diffrn_reflns_number 123553
_diffrn_reflns_point_group_measured_fraction_full 0.998
_diffrn_reflns_point_group_measured_fraction_max 0.992
_diffrn_reflns_theta_full 25.242
_diffrn_reflns_theta_max 27.481
_diffrn_reflns_theta_min 3.074
_diffrn_standards_number 0
_exptl_absorpt_coefficient_mu 5.024
_exptl_absorpt_correction_T_max 0.669
_exptl_absorpt_correction_T_min 0.587
_exptl_absorpt_correction_type multi-scan
_exptl_absorpt_process_details 'ABSCOR (Rigaku, 1995)'
_exptl_crystal_colour brown
_exptl_crystal_density_diffrn 1.574
_exptl_crystal_density_method 'not measured'
_exptl_crystal_description block
_exptl_crystal_F_000 7484
_exptl_crystal_size_max 0.2
_exptl_crystal_size_mid 0.09
_exptl_crystal_size_min 0.08
_refine_diff_density_max 2.501
_refine_diff_density_min -3.942
_refine_diff_density_rms 0.228
_refine_ls_extinction_method none
_refine_ls_goodness_of_fit_ref 1.118
_refine_ls_hydrogen_treatment constr
_refine_ls_matrix_type full
_refine_ls_number_constraints 0
_refine_ls_number_parameters 845
_refine_ls_number_reflns 18911
_refine_ls_number_restraints 74
_refine_ls_restrained_S_all 1.119
_refine_ls_R_factor_all 0.076
_refine_ls_R_factor_gt 0.0544
_refine_ls_shift/su_max 0.053
_refine_ls_shift/su_mean 0
_refine_ls_structure_factor_coef Fsqd
_refine_ls_weighting_details 'w=1/[\s^2^(Fo^2^)+(0.0764P)^2^+160.3321P] where P=(Fo^2^+2Fc^2^)/3'
_refine_ls_weighting_scheme calc
_refine_ls_wR_factor_gt 0.131
_refine_ls_wR_factor_ref 0.1655
_reflns_Friedel_coverage 0
_reflns_number_gt 14622
_reflns_number_total 18911
_reflns_threshold_expression 'I > 2\s(I)'
_cod_data_source_file ja5b11924_si_002.cif
_cod_data_source_block Co5Fe4W6_HT
_cod_original_sg_symbol_H-M 'C 2/c'
_cod_database_code 4129928
_shelx_estimated_absorpt_t_min 0.433
_shelx_estimated_absorpt_t_max 0.689

loop_
_symmetry_equiv_pos_as_xyz
'x, y, z'
'-x, y, -z+1/2'
'x+1/2, y+1/2, z'
'-x+1/2, y+1/2, -z+1/2'
'-x, -y, -z'
'x, -y, z-1/2'
'-x+1/2, -y+1/2, -z'
'x+1/2, -y+1/2, z-1/2'

loop_
_atom_site_label
_atom_site_type_symbol
_atom_site_fract_x
_atom_site_fract_y
_atom_site_fract_z
_atom_site_U_iso_or_equiv
_atom_site_adp_type
_atom_site_occupancy
_atom_site_site_symmetry_order
_atom_site_calc_flag
_atom_site_refinement_flags_posn
_atom_site_refinement_flags_adp
_atom_site_refinement_flags_occupancy
_atom_site_disorder_assembly
_atom_site_disorder_group
W1 W 0.41777(2) 0.83594(2) 0.11882(2) 0.03258(10) Uani 1 1 d . . . . .
W2 W 0.67694(2) 0.65827(2) 0.23464(2) 0.03026(10) Uani 1 1 d . . . . .
W3 W 0.43943(2) 0.44526(2) 0.12419(2) 0.03122(10) Uani 1 1 d . . . . .
Co1 Co 0.5 0.64621(7) 0.25 0.0234(3) Uani 1 2 d S T P . .
Co2 Co 0.60528(4) 0.91811(6) 0.23162(4) 0.0381(3) Uani 1 1 d . . . . .
Fe5 Fe 0.28434(4) 0.62465(7) 0.09006(4) 0.0359(3) Uani 1 1 d . . . . .
Fe3 Fe 0.62857(4) 0.38882(6) 0.24676(4) 0.0324(3) Uani 1 1 d . . . . .
Co4 Co 0.52598(5) 0.65364(7) 0.06773(4) 0.0402(3) Uani 1 1 d . . . . .
C11 C 0.4513(3) 0.7591(4) 0.1710(2) 0.0278(16) Uani 1 1 d . . . . .
N11 N 0.4711(3) 0.7206(4) 0.1990(2) 0.0353(16) Uani 1 1 d . . . . .
C12 C 0.4079(3) 0.8752(5) 0.1771(3) 0.0373(19) Uani 1 1 d . . . . .
N12 N 0.4046(3) 0.8932(4) 0.2092(3) 0.0451(18) Uani 1 1 d . . . . .
C13 C 0.4928(3) 0.8692(4) 0.1630(3) 0.0279(16) Uani 1 1 d . U . . .
N13 N 0.5310(3) 0.8882(4) 0.1866(3) 0.0436(18) Uani 1 1 d . . . . .
C14 C 0.4632(3) 0.7692(5) 0.0968(3) 0.038(2) Uani 1 1 d . . . . .
N14 N 0.4861(3) 0.7316(4) 0.0858(2) 0.0402(17) Uani 1 1 d . . . . .
C15 C 0.3627(4) 0.7543(5) 0.1080(3) 0.045(2) Uani 1 1 d . . . . .
N15 N 0.3343(3) 0.7103(5) 0.1014(3) 0.051(2) Uani 1 1 d . . . . .
C16 C 0.3456(5) 0.8904(8) 0.0952(4) 0.080(4) Uani 1 1 d . . . . .
N16 N 0.3083(6) 0.9192(9) 0.0830(5) 0.135(6) Uani 1 1 d . . . . .
C17 C 0.3796(4) 0.8268(5) 0.0462(4) 0.048(2) Uani 1 1 d . . . . .
N17 N 0.3592(4) 0.8212(6) 0.0077(3) 0.070(3) Uani 1 1 d . . . . .
C18 C 0.4332(6) 0.9325(7) 0.0948(4) 0.091(5) Uani 1 1 d . . . . .
N18 N 0.4426(6) 0.9843(8) 0.0835(5) 0.140(7) Uani 1 1 d . . . . .
C21 C 0.6074(4) 0.6534(4) 0.2431(3) 0.0343(19) Uani 1 1 d . . . . .
N21 N 0.5689(3) 0.6492(4) 0.2461(2) 0.0325(15) Uani 1 1 d . . . . .
C22 C 0.6479(3) 0.7631(5) 0.2306(3) 0.0366(19) Uani 1 1 d . . . . .
N22 N 0.6337(3) 0.8179(4) 0.2296(3) 0.0455(19) Uani 1 1 d . . . . .
C23 C 0.6555(3) 0.5502(5) 0.2338(3) 0.0381(19) Uani 1 1 d . . . . .
N23 N 0.6453(3) 0.4936(4) 0.2365(3) 0.0427(18) Uani 1 1 d . . . . .
C24 C 0.6182(4) 0.6482(5) 0.1679(3) 0.046(2) Uani 1 1 d . . . . .
N24 N 0.5856(3) 0.6472(4) 0.1321(3) 0.048(2) Uani 1 1 d . . . . .
C25 C 0.6974(3) 0.6379(5) 0.3052(3) 0.0373(19) Uani 1 1 d . . . . .
N25 N 0.7065(3) 0.6279(4) 0.3420(3) 0.0424(18) Uani 1 1 d . . . . .
C26 C 0.7403(4) 0.5957(6) 0.2399(4) 0.057(3) Uani 1 1 d . . . . .
N26 N 0.7740(3) 0.5624(6) 0.2428(5) 0.092(4) Uani 1 1 d . . . . .
C27 C 0.7023(4) 0.7036(7) 0.1873(4) 0.065(3) Uani 1 1 d . . . . .
N27A N 0.7142(9) 0.7451(14) 0.1639(9) 0.074(7) Uani 0.5 1 d . . P . .
N27B N 0.7189(9) 0.7138(12) 0.1604(8) 0.054(6) Uiso 0.5 1 d . . P . .
C28 C 0.7417(3) 0.7237(5) 0.2725(3) 0.043(2) Uani 1 1 d . . . . .
N28 N 0.7748(3) 0.7578(5) 0.2915(3) 0.058(2) Uani 1 1 d . . . . .
C31 C 0.4649(3) 0.5264(4) 0.1745(3) 0.0308(17) Uani 1 1 d . . . . .
N31 N 0.4763(3) 0.5690(4) 0.2007(2) 0.0341(15) Uani 1 1 d . . . . .
C32 C 0.5138(3) 0.4153(4) 0.1743(3) 0.0297(16) Uani 1 1 d . U . . .
N32 N 0.5520(3) 0.4003(4) 0.1988(2) 0.0386(17) Uani 1 1 d . . . . .
C33 C 0.4087(3) 0.4204(5) 0.1730(3) 0.039(2) Uani 1 1 d . . . . .
N33 N 0.3937(3) 0.4088(4) 0.1996(2) 0.0416(17) Uani 1 1 d . . . . .
C34 C 0.4684(3) 0.5286(5) 0.0965(3) 0.0351(19) Uani 1 1 d . . . . .
N34 N 0.4858(3) 0.5718(4) 0.0837(2) 0.0439(18) Uani 1 1 d . . . . .
C35 C 0.3775(3) 0.5162(5) 0.1097(3) 0.039(2) Uani 1 1 d . . . . .
N35 N 0.3452(3) 0.5546(5) 0.1026(3) 0.050(2) Uani 1 1 d . . . . .
C36 C 0.4270(6) 0.3359(7) 0.1234(5) 0.077(4) Uani 1 1 d . U . . .
N36A N 0.4304(8) 0.2740(9) 0.1311(7) 0.070(5) Uani 0.6 1 d . U P . .
N36B N 0.4031(14) 0.284(2) 0.1139(12) 0.098(11) Uiso 0.4 1 d . . P . .
C37A C 0.3750(8) 0.4196(12) 0.0624(7) 0.063(5) Uani 0.6 1 d . U P . .
N37A N 0.3458(9) 0.4105(13) 0.0261(8) 0.100(7) Uani 0.6 1 d . U P . .
C37B C 0.3939(9) 0.4365(13) 0.0561(8) 0.036(5) Uiso 0.4 1 d . . P . .
N37B N 0.3693(15) 0.432(2) 0.0168(9) 0.110(12) Uiso 0.4 1 d D . P . .
C38 C 0.4778(4) 0.3969(6) 0.0867(3) 0.050(2) Uani 1 1 d . . . . .
N38 N 0.4987(4) 0.3732(6) 0.0673(3) 0.072(3) Uani 1 1 d . . . . .
O41 O 0.4719(3) 0.6555(4) 0.0008(2) 0.0554(19) Uani 1 1 d . . . A 1
C42A C 0.4246(8) 0.6854(14) -0.0184(7) 0.051(5) Uani 0.5 1 d . U P A 1
H42A H 0.4078 0.6804 0.0017 0.076 Uiso 1 1 calc R U . A 1
H42B H 0.4048 0.6626 -0.0468 0.076 Uiso 1 1 calc R U . A 1
H42C H 0.4279 0.7344 -0.0238 0.076 Uiso 1 1 calc R U . A 1
O43 O 0.5629(3) 0.7327(5) 0.0476(3) 0.076(2) Uani 1 1 d . . . B 1
C44 C 0.6119(10) 0.7413(14) 0.0539(9) 0.199(12) Uani 1 1 d . U . B 1
H44A H 0.6328 0.7073 0.0755 0.299 Uiso 1 1 calc R U . B 1
H44B H 0.623 0.7877 0.0653 0.299 Uiso 1 1 calc R U . B 1
H44C H 0.6148 0.735 0.0255 0.299 Uiso 1 1 calc R U . B 1
O45 O 0.5665(3) 0.5816(4) 0.0446(3) 0.065(2) Uani 1 1 d . . . C 1
C46A C 0.5579(11) 0.5126(13) 0.0333(9) 0.072(7) Uani 0.5 1 d . . P C 1
H46A H 0.5826 0.4959 0.0228 0.108 Uiso 0.5 1 calc R U P C 1
H46B H 0.5243 0.5071 0.0096 0.108 Uiso 0.5 1 calc R U P C 1
H46C H 0.5605 0.4861 0.0594 0.108 Uiso 0.5 1 calc R U P C 1
O51 O 0.2686(3) 0.6207(5) 0.0199(2) 0.064(2) Uani 1 1 d . . . D 1
C52A C 0.2693(16) 0.680(2) -0.0041(13) 0.128(13) Uani 0.5 1 d . U P D 1
H52A H 0.2704 0.7208 0.0137 0.192 Uiso 0.5 1 calc R U P D 1
H52B H 0.2391 0.6813 -0.0319 0.192 Uiso 0.5 1 calc R U P D 1
H52C H 0.2988 0.6791 -0.0109 0.192 Uiso 0.5 1 calc R U P D 1
O53 O 0.2221(3) 0.6916(4) 0.0727(2) 0.0580(19) Uani 1 1 d . . . E 1
C54 C 0.2165(5) 0.7487(7) 0.0976(4) 0.076(4) Uani 1 1 d . . . E 1
H54A H 0.1837 0.7701 0.0813 0.114 Uiso 0.5 1 calc R U P E 1
H54B H 0.219 0.7327 0.1267 0.114 Uiso 0.5 1 calc R U P E 1
H54C H 0.2428 0.7825 0.1019 0.114 Uiso 0.5 1 calc R U P E 1
H54D H 0.2466 0.7535 0.1253 0.114 Uiso 0.5 1 calc R U P E 1
H54E H 0.2114 0.7908 0.0799 0.114 Uiso 0.5 1 calc R U P E 1
H54F H 0.1875 0.741 0.1047 0.114 Uiso 0.5 1 calc R U P E 1
O55 O 0.2343(3) 0.5393(4) 0.0752(3) 0.072(2) Uani 1 1 d D . . F 1
C56A C 0.2425(15) 0.4857(18) 0.1087(9) 0.116(14) Uani 0.5 1 d . . P F 1
H56A H 0.2495 0.4419 0.0977 0.174 Uiso 0.5 1 calc R U P F 1
H56B H 0.2125 0.481 0.1146 0.174 Uiso 0.5 1 calc R U P F 1
H56C H 0.2709 0.4983 0.1363 0.174 Uiso 0.5 1 calc R U P F 1
O61 O 0.6189(3) 0.9491(5) 0.1745(3) 0.069(2) Uani 1 1 d . . . G 1
C62 C 0.6077(7) 0.9059(10) 0.1359(5) 0.109(6) Uani 1 1 d . . . G 1
H62A H 0.626 0.8625 0.1449 0.164 Uiso 1 1 calc R U . G 1
H62B H 0.6177 0.9295 0.1145 0.164 Uiso 1 1 calc R U . G 1
H62C H 0.5717 0.8965 0.1219 0.164 Uiso 1 1 calc R U . G 1
O63 O 0.6778(2) 0.9537(4) 0.2730(3) 0.065(2) Uani 1 1 d . . . H 1
C64 C 0.7128(4) 0.9194(8) 0.3100(5) 0.085(4) Uani 1 1 d . . . H 1
H64A H 0.7162 0.9436 0.3373 0.128 Uiso 1 1 calc R U . H 1
H64B H 0.7451 0.9186 0.308 0.128 Uiso 1 1 calc R U . H 1
H64C H 0.7015 0.8722 0.3108 0.128 Uiso 1 1 calc R U . H 1
O65 O 0.5825(3) 1.0220(4) 0.2336(3) 0.071(2) Uani 1 1 d . . . I 1
C66 C 0.5342(7) 1.0506(9) 0.2060(8) 0.141(8) Uani 1 1 d . . . I 1
H66A H 0.5254 1.0383 0.1749 0.212 Uiso 1 1 calc R U . I 1
H66B H 0.5354 1.1008 0.2091 0.212 Uiso 1 1 calc R U . I 1
H66C H 0.509 1.0321 0.2155 0.212 Uiso 1 1 calc R U . I 1
O71 O 0.7043(2) 0.3761(4) 0.2939(2) 0.0572(19) Uani 1 1 d . . . J 1
C72 C 0.7479(5) 0.4007(9) 0.2897(5) 0.100(5) Uani 1 1 d . . . J 1
H72A H 0.7407 0.407 0.2581 0.15 Uiso 1 1 calc R U . J 1
H72B H 0.775 0.3672 0.3028 0.15 Uiso 1 1 calc R U . J 1
H72C H 0.758 0.4448 0.3052 0.15 Uiso 1 1 calc R U . J 1
O73 O 0.6516(3) 0.3586(4) 0.1950(2) 0.0542(18) Uani 1 1 d . . . K 1
C74 C 0.6345(6) 0.3854(9) 0.1511(4) 0.096(5) Uani 1 1 d . . . K 1
H74A H 0.5979 0.3843 0.137 0.144 Uiso 1 1 calc R U . K 1
H74B H 0.6478 0.3574 0.1336 0.144 Uiso 1 1 calc R U . K 1
H74C H 0.646 0.433 0.1522 0.144 Uiso 1 1 calc R U . K 1
O75 O 0.6185(3) 0.2813(4) 0.2551(3) 0.069(2) Uani 1 1 d . . . L 1
C76A C 0.6470(14) 0.225(2) 0.2689(14) 0.124(12) Uani 0.5 1 d . U P L 1
H76A H 0.6258 0.1851 0.2672 0.186 Uiso 0.25 1 calc R U P L 1
H76B H 0.6648 0.2171 0.2498 0.186 Uiso 0.25 1 calc R U P L 1
H76C H 0.6712 0.2313 0.2997 0.186 Uiso 0.25 1 calc R U P L 1
H76D H 0.682 0.2373 0.2773 0.186 Uiso 0.25 1 calc R U P L 1
H76E H 0.6431 0.2053 0.2947 0.186 Uiso 0.25 1 calc R U P L 1
H76F H 0.6366 0.1911 0.2447 0.186 Uiso 0.25 1 calc R U P L 1
C42B C 0.4165(14) 0.6552(17) -0.0125(12) 0.080(11) Uiso 0.5 1 d . . P M 2
C46B C 0.5827(14) 0.517(2) 0.0624(12) 0.097(10) Uiso 0.5 1 d . . P N 2
C52B C 0.3103(11) 0.6213(16) 0.0037(9) 0.079(7) Uiso 0.5 1 d . . P O 2
C56B C 0.187(3) 0.536(4) 0.078(2) 0.21(2) Uiso 0.5 1 d . . P P 2
C76B C 0.6164(14) 0.225(2) 0.2259(13) 0.112(11) Uiso 0.5 1 d . . P Q 2
C1 C 0.1450(14) 0.617(2) 0.1396(17) 0.168(19) Uiso 0.5 1 d D . P . .
O1 O 0.1030(7) 0.5747(10) 0.1348(6) 0.076(5) Uiso 0.5 1 d D . P . .
C2 C 0.3858(14) 0.077(2) 0.1489(8) 0.252(16) Uiso 1 1 d D . . . .
O2A O 0.4037(10) 0.0927(13) 0.1957(7) 0.115(8) Uiso 0.5 1 d D . P . .
O2B O 0.3666(12) 0.0843(16) 0.1823(10) 0.141(10) Uiso 0.5 1 d D . P . .
C3 C 0.2853(12) 0.4371(19) -0.1044(12) 0.114(12) Uiso 0.5 1 d D . P . .
O3 O 0.3311(12) 0.4083(18) -0.0724(9) 0.175(13) Uiso 0.5 1 d D . P . .
C4A C 0.2867(16) 0.291(2) 0.0978(13) 0.203(17) Uiso 0.7 1 d D . P . .
O4A O 0.2632(6) 0.3141(9) 0.1264(6) 0.108(5) Uiso 0.7 1 d D . P . .
C4B C 0.310(2) 0.256(4) 0.128(2) 0.17(3) Uiso 0.3 1 d D . P . .
O4B O 0.3527(16) 0.224(2) 0.1631(14) 0.118(13) Uiso 0.3 1 d D . P . .
C5A C -0.0261(19) 0.6655(19) 0.0962(15) 0.227(19) Uiso 0.8 1 d D . P . .
C5B C -0.060(2) 0.630(9) 0.059(6) 0.22(7) Uiso 0.2 1 d D . P . .
O5 O -0.0084(10) 0.6081(15) 0.0783(9) 0.255(10) Uiso 1 1 d D . . . .
C6 C 0.201(2) 0.414(2) -0.021(2) 0.23(3) Uiso 0.5 1 d D . P . .
O6A O 0.2377(14) 0.466(2) 0.0031(13) 0.111(12) Uiso 0.3 1 d D . P . .
O6B O 0.188(2) 0.478(3) -0.0059(10) 0.13(2) Uiso 0.2 1 d D . P . .
O7 O 0.0153(11) 0.3452(14) 0.0021(9) 0.268(12) Uiso 1 1 d D . . . .
C7 C -0.0144(17) 0.397(2) 0.0118(16) 0.32(2) Uiso 1 1 d D . . . .
O8 O 0.5 0.246(2) 0.25 0.273(16) Uiso 1 2 d DS . P . .
C8 C 0.5480(8) 0.2248(17) 0.2829(9) 0.097(9) Uiso 0.5 1 d D . P . .

loop_
_atom_site_aniso_label
_atom_site_aniso_U_11
_atom_site_aniso_U_22
_atom_site_aniso_U_33
_atom_site_aniso_U_23
_atom_site_aniso_U_13
_atom_site_aniso_U_12
W1 0.03505(19) 0.03043(19) 0.02890(18) 0.00368(12) 0.00968(14) 0.00274(13)
W2 0.02601(17) 0.03313(19) 0.03665(19) 0.00144(13) 0.01794(14) 0.00194(13)
W3 0.03369(18) 0.03431(19) 0.02679(17) -0.00463(12) 0.01354(13) -0.00124(13)
Co1 0.0230(7) 0.0261(7) 0.0233(7) 0 0.0118(6) 0
Co2 0.0329(6) 0.0334(6) 0.0494(7) 0.0039(5) 0.0183(5) -0.0041(5)
Fe5 0.0291(6) 0.0418(7) 0.0322(6) 0.0037(5) 0.0079(5) 0.0017(5)
Fe3 0.0351(6) 0.0304(6) 0.0352(6) 0.0016(5) 0.0180(5) 0.0076(5)
Co4 0.0464(7) 0.0478(8) 0.0320(6) 0.0013(5) 0.0219(5) 0.0012(6)
C11 0.029(4) 0.029(4) 0.026(4) 0.010(3) 0.012(3) 0.010(3)
N11 0.032(4) 0.036(4) 0.040(4) 0.002(3) 0.018(3) -0.002(3)
C12 0.031(4) 0.041(5) 0.040(5) -0.002(4) 0.015(4) 0.007(4)
N12 0.043(4) 0.051(5) 0.043(4) -0.003(4) 0.019(4) 0.002(4)
C13 0.015(2) 0.032(3) 0.031(3) -0.001(2) 0.003(2) -0.006(2)
N13 0.045(4) 0.041(5) 0.045(4) 0.007(3) 0.018(4) 0.006(4)
C14 0.051(5) 0.042(5) 0.023(4) 0.003(3) 0.019(4) 0.002(4)
N14 0.040(4) 0.049(5) 0.030(4) -0.002(3) 0.011(3) 0.003(4)
C15 0.044(5) 0.053(6) 0.035(5) 0.012(4) 0.014(4) 0.002(5)
N15 0.042(4) 0.051(5) 0.051(5) 0.008(4) 0.010(4) -0.010(4)
C16 0.060(7) 0.115(11) 0.058(7) 0.031(7) 0.018(6) 0.066(8)
N16 0.107(11) 0.183(16) 0.096(10) 0.033(10) 0.024(8) 0.094(11)
C17 0.034(5) 0.051(6) 0.058(7) 0.005(5) 0.016(5) 0.002(4)
N17 0.058(6) 0.099(8) 0.031(5) 0.001(5) -0.004(4) 0.006(5)
C18 0.099(10) 0.060(8) 0.067(8) 0.029(6) -0.012(7) -0.031(7)
N18 0.163(15) 0.095(11) 0.103(11) 0.047(9) -0.005(10) -0.048(10)
C21 0.051(5) 0.027(4) 0.025(4) -0.001(3) 0.015(4) 0.008(4)
N21 0.026(3) 0.037(4) 0.038(4) -0.002(3) 0.017(3) -0.001(3)
C22 0.024(4) 0.042(5) 0.046(5) 0.002(4) 0.017(4) -0.008(4)
N22 0.035(4) 0.036(5) 0.057(5) 0.004(4) 0.011(4) 0.004(3)
C23 0.044(5) 0.037(5) 0.040(5) -0.006(4) 0.023(4) -0.007(4)
N23 0.045(4) 0.040(5) 0.048(5) -0.003(3) 0.024(4) 0.000(4)
C24 0.077(7) 0.037(5) 0.031(5) 0.000(4) 0.029(5) -0.003(5)
N24 0.066(6) 0.048(5) 0.041(5) 0.003(3) 0.032(4) 0.002(4)
C25 0.030(4) 0.040(5) 0.039(5) -0.011(4) 0.011(4) -0.006(4)
N25 0.028(4) 0.057(5) 0.034(4) 0.001(3) 0.005(3) -0.002(3)
C26 0.036(5) 0.052(6) 0.093(8) -0.015(6) 0.037(5) -0.007(5)
N26 0.023(4) 0.079(8) 0.171(12) -0.021(8) 0.036(6) 0.009(5)
C27 0.047(6) 0.110(10) 0.055(6) 0.025(6) 0.037(5) 0.005(6)
N27A 0.067(14) 0.078(18) 0.109(18) 0.021(15) 0.067(14) 0.014(13)
C28 0.033(5) 0.042(5) 0.056(6) -0.001(4) 0.022(4) -0.016(4)
N28 0.042(5) 0.063(6) 0.066(6) 0.004(5) 0.018(4) -0.013(4)
C31 0.032(4) 0.027(4) 0.038(4) -0.005(3) 0.018(3) -0.004(3)
N31 0.030(4) 0.033(4) 0.038(4) -0.001(3) 0.013(3) -0.002(3)
C32 0.022(3) 0.034(3) 0.031(3) 0.001(2) 0.008(2) 0.005(2)
N32 0.029(4) 0.043(4) 0.041(4) -0.006(3) 0.011(3) 0.001(3)
C33 0.046(5) 0.039(5) 0.032(4) -0.003(4) 0.018(4) -0.001(4)
N33 0.045(4) 0.041(4) 0.041(4) -0.001(3) 0.020(4) -0.008(3)
C34 0.037(4) 0.049(5) 0.022(4) -0.004(3) 0.015(3) -0.003(4)
N34 0.047(5) 0.051(5) 0.035(4) 0.001(3) 0.019(4) -0.001(4)
C35 0.028(4) 0.058(6) 0.029(4) 0.000(4) 0.010(3) -0.004(4)
N35 0.047(5) 0.059(6) 0.041(4) 0.005(4) 0.015(4) 0.011(4)
C36 0.101(8) 0.065(7) 0.083(7) -0.013(5) 0.057(6) -0.008(6)
N36A 0.084(9) 0.051(8) 0.087(9) -0.008(7) 0.046(7) 0.003(7)
C37A 0.050(8) 0.066(9) 0.056(8) -0.014(7) 0.004(7) -0.006(7)
N37A 0.085(10) 0.103(10) 0.093(10) -0.024(8) 0.019(8) -0.001(8)
C38 0.064(6) 0.059(7) 0.036(5) -0.008(4) 0.031(5) 0.012(5)
N38 0.101(8) 0.075(7) 0.056(6) -0.008(5) 0.051(6) 0.005(6)
O41 0.057(4) 0.082(5) 0.028(3) 0.000(3) 0.019(3) 0.019(4)
C42A 0.041(10) 0.070(14) 0.038(10) -0.009(10) 0.013(8) 0.009(10)
O43 0.065(5) 0.087(6) 0.091(6) 0.023(5) 0.048(5) -0.008(5)
C44 0.205(19) 0.194(19) 0.192(18) 0.041(15) 0.075(15) -0.026(15)
O45 0.070(5) 0.070(5) 0.066(5) -0.002(4) 0.039(4) 0.017(4)
C46A 0.09(2) 0.056(16) 0.076(18) -0.019(13) 0.047(16) -0.001(14)
O51 0.057(4) 0.087(6) 0.035(4) 0.007(4) 0.004(3) -0.003(4)
C52A 0.14(2) 0.14(2) 0.117(19) 0.008(16) 0.056(16) -0.017(16)
O53 0.040(4) 0.070(5) 0.046(4) -0.009(3) -0.001(3) 0.015(4)
C54 0.087(9) 0.071(9) 0.067(8) 0.004(6) 0.030(7) 0.029(7)
O55 0.073(6) 0.065(6) 0.084(6) -0.007(4) 0.036(5) -0.016(4)
C56A 0.16(3) 0.11(3) 0.060(17) 0.002(16) 0.032(19) -0.07(3)
O61 0.074(5) 0.079(6) 0.066(5) 0.015(4) 0.040(4) -0.007(4)
C62 0.112(13) 0.147(17) 0.071(10) 0.023(10) 0.040(9) 0.008(12)
O63 0.029(3) 0.073(5) 0.076(5) 0.005(4) 0.005(3) -0.019(3)
C64 0.029(5) 0.105(11) 0.094(10) -0.004(8) -0.003(6) -0.014(6)
O65 0.073(5) 0.039(4) 0.094(6) 0.002(4) 0.028(5) 0.010(4)
C66 0.099(13) 0.076(12) 0.22(2) -0.004(13) 0.035(14) 0.036(10)
O71 0.030(3) 0.072(5) 0.057(4) 0.010(4) 0.005(3) 0.005(3)
C72 0.044(7) 0.127(14) 0.099(11) 0.007(10) -0.001(7) 0.020(8)
O73 0.063(4) 0.063(5) 0.044(4) 0.004(3) 0.030(3) 0.022(4)
C74 0.101(11) 0.139(14) 0.059(8) 0.026(8) 0.045(8) 0.061(10)
O75 0.085(6) 0.036(4) 0.096(6) -0.001(4) 0.046(5) 0.002(4)
C76A 0.111(18) 0.109(19) 0.14(2) 0.027(15) 0.037(15) -0.013(15)

loop_
_atom_type_symbol
_atom_type_description
_atom_type_scat_dispersion_real
_atom_type_scat_dispersion_imag
_atom_type_scat_source
C C 0.0033 0.0016 'International Tables Vol C Tables 4.2.6.8 and 6.1.1.4'
H H 0 0 'International Tables Vol C Tables 4.2.6.8 and 6.1.1.4'
N N 0.0061 0.0033 'International Tables Vol C Tables 4.2.6.8 and 6.1.1.4'
O O 0.0106 0.006 'International Tables Vol C Tables 4.2.6.8 and 6.1.1.4'
Fe Fe 0.3463 0.8444 'International Tables Vol C Tables 4.2.6.8 and 6.1.1.4'
W W -0.849 6.8722 'International Tables Vol C Tables 4.2.6.8 and 6.1.1.4'
Co Co 0.3494 0.9721 'International Tables Vol C Tables 4.2.6.8 and 6.1.1.4'

loop_
_geom_angle_atom_site_label_1
_geom_angle_atom_site_label_2
_geom_angle_atom_site_label_3
_geom_angle
_geom_angle_site_symmetry_1
_geom_angle_site_symmetry_3
C18 W1 C13 71.3(4) . .
C18 W1 C14 98.4(6) . .
C13 W1 C14 79.1(3) . .
C18 W1 C11 142.1(4) . .
C13 W1 C11 70.8(3) . .
C14 W1 C11 73.5(3) . .
C18 W1 C15 145.5(4) . .
C13 W1 C15 143.2(3) . .
C14 W1 C15 91.5(4) . .
C11 W1 C15 72.4(3) . .
C18 W1 C12 98.1(5) . .
C13 W1 C12 76.9(3) . .
C14 W1 C12 144.5(3) . .
C11 W1 C12 74.2(3) . .
C15 W1 C12 92.3(3) . .
C18 W1 C17 76.1(5) . .
C13 W1 C17 132.5(3) . .
C14 W1 C17 72.4(3) . .
C11 W1 C17 131.8(3) . .
C15 W1 C17 75.6(4) . .
C12 W1 C17 142.3(3) . .
C18 W1 C16 76.6(6) . .
C13 W1 C16 130.9(5) . .
C14 W1 C16 142.8(4) . .
C11 W1 C16 131.6(4) . .
C15 W1 C16 75.6(5) . .
C12 W1 C16 71.9(4) . .
C17 W1 C16 70.6(4) . .
C21 W2 C27 136.6(4) . .
C21 W2 C26 141.8(4) . .
C27 W2 C26 75.5(5) . .
C21 W2 C24 74.3(3) . .
C27 W2 C24 71.0(4) . .
C26 W2 C24 109.2(4) . .
C21 W2 C25 73.6(3) . .
C27 W2 C25 144.2(4) . .
C26 W2 C25 87.8(4) . .
C24 W2 C25 144.7(3) . .
C21 W2 C22 71.6(3) . .
C27 W2 C22 79.5(4) . .
C26 W2 C22 145.7(3) . .
C24 W2 C22 83.9(3) . .
C25 W2 C22 99.4(3) . .
C21 W2 C23 71.3(3) . .
C27 W2 C23 124.2(4) . .
C26 W2 C23 72.3(4) . .
C24 W2 C23 78.3(3) . .
C25 W2 C23 78.0(3) . .
C22 W2 C23 142.0(3) . .
C21 W2 C28 126.2(3) . .
C27 W2 C28 72.6(4) . .
C26 W2 C28 76.4(4) . .
C24 W2 C28 140.1(3) . .
C25 W2 C28 72.8(3) . .
C22 W2 C28 73.8(3) . .
C23 W2 C28 137.6(4) . .
C37B W3 C36 82.9(8) . .
C37B W3 C35 73.0(7) . .
C36 W3 C35 120.1(5) . .
C37B W3 C31 137.8(7) . .
C36 W3 C31 136.5(4) . .
C35 W3 C31 72.8(3) . .
C37B W3 C37A 19.8(7) . .
C36 W3 C37A 71.7(7) . .
C35 W3 C37A 67.4(6) . .
C31 W3 C37A 139.9(6) . .
C37B W3 C33 119.5(7) . .
C36 W3 C33 71.0(4) . .
C35 W3 C33 75.1(3) . .
C31 W3 C33 73.7(3) . .
C37A W3 C33 99.9(7) . .
C37B W3 C38 67.2(7) . .
C36 W3 C38 72.2(5) . .
C35 W3 C38 136.4(3) . .
C31 W3 C38 129.8(4) . .
C37A W3 C38 80.0(7) . .
C33 W3 C38 141.0(4) . .
C37B W3 C34 78.5(7) . .
C36 W3 C34 144.6(4) . .
C35 W3 C34 82.7(3) . .
C31 W3 C34 73.3(3) . .
C37A W3 C34 96.6(7) . .
C33 W3 C34 144.4(3) . .
C38 W3 C34 72.9(4) . .
C37B W3 C32 141.3(7) . .
C36 W3 C32 81.9(5) . .
C35 W3 C32 144.4(3) . .
C31 W3 C32 72.4(3) . .
C37A W3 C32 147.7(6) . .
C33 W3 C32 88.4(3) . .
C38 W3 C32 74.3(3) . .
C34 W3 C32 94.2(3) . .
N21 Co1 N21 176.8(4) 2_655 .
N21 Co1 N31 92.6(3) 2_655 .
N21 Co1 N31 89.7(3) . .
N21 Co1 N31 89.7(3) 2_655 2_655
N21 Co1 N31 92.6(3) . 2_655
N31 Co1 N31 89.3(4) . 2_655
N21 Co1 N11 86.9(3) 2_655 .
N21 Co1 N11 90.9(3) . .
N31 Co1 N11 88.7(3) . .
N31 Co1 N11 175.9(3) 2_655 .
N21 Co1 N11 90.9(3) 2_655 2_655
N21 Co1 N11 86.9(3) . 2_655
N31 Co1 N11 175.9(3) . 2_655
N31 Co1 N11 88.7(3) 2_655 2_655
N11 Co1 N11 93.6(4) . 2_655
O63 Co2 N22 90.8(3) . .
O63 Co2 O65 85.2(3) . .
N22 Co2 O65 175.1(3) . .
O63 Co2 N12 87.9(3) . 2_655
N22 Co2 N12 91.3(3) . 2_655
O65 Co2 N12 91.4(3) . 2_655
O63 Co2 N13 175.9(3) . .
N22 Co2 N13 91.8(3) . .
O65 Co2 N13 92.0(3) . .
N12 Co2 N13 95.2(3) 2_655 .
O63 Co2 O61 88.4(3) . .
N22 Co2 O61 90.7(3) . .
O65 Co2 O61 86.3(3) . .
N12 Co2 O61 175.8(3) 2_655 .
N13 Co2 O61 88.4(3) . .
O53 Fe5 O55 88.8(3) . .
O53 Fe5 N25 89.4(3) . 2_655
O55 Fe5 N25 92.4(3) . 2_655
O53 Fe5 N35 175.8(3) . .
O55 Fe5 N35 89.5(4) . .
N25 Fe5 N35 94.5(3) 2_655 .
O53 Fe5 N15 91.3(3) . .
O55 Fe5 N15 177.0(3) . .
N25 Fe5 N15 90.6(3) 2_655 .
N35 Fe5 N15 90.2(3) . .
O53 Fe5 O51 87.2(3) . .
O55 Fe5 O51 84.4(3) . .
N25 Fe5 O51 175.3(3) 2_655 .
N35 Fe5 O51 88.8(3) . .
N15 Fe5 O51 92.6(3) . .
O71 Fe3 O75 87.2(3) . .
O71 Fe3 N33 90.0(3) . 2_655
O75 Fe3 N33 88.0(3) . 2_655
O71 Fe3 N23 89.2(3) . .
O75 Fe3 N23 173.7(3) . .
N33 Fe3 N23 97.1(3) 2_655 .
O71 Fe3 O73 88.5(3) . .
O75 Fe3 O73 86.6(3) . .
N33 Fe3 O73 174.5(3) 2_655 .
N23 Fe3 O73 88.2(3) . .
O71 Fe3 N32 179.3(3) . .
O75 Fe3 N32 92.2(3) . .
N33 Fe3 N32 90.3(3) 2_655 .
N23 Fe3 N32 91.4(3) . .
O73 Fe3 N32 91.1(3) . .
O41 Co4 N24 173.8(3) . .
O41 Co4 O43 85.7(3) . .
N24 Co4 O43 92.1(3) . .
O41 Co4 N14 90.8(3) . .
N24 Co4 N14 94.9(3) . .
O43 Co4 N14 89.0(3) . .
O41 Co4 O45 86.1(3) . .
N24 Co4 O45 88.0(3) . .
O43 Co4 O45 86.2(4) . .
N14 Co4 O45 174.4(3) . .
O41 Co4 N34 90.8(3) . .
N24 Co4 N34 91.3(3) . .
O43 Co4 N34 176.3(3) . .
N14 Co4 N34 92.1(3) . .
O45 Co4 N34 92.5(3) . .
N11 C11 W1 176.6(7) . .
C11 N11 Co1 173.9(7) . .
N12 C12 W1 176.3(8) . .
C12 N12 Co2 174.7(8) . 2_655
N13 C13 W1 177.4(8) . .
C13 N13 Co2 176.5(8) . .
N14 C14 W1 176.8(8) . .
C14 N14 Co4 174.5(8) . .
N15 C15 W1 177.8(9) . .
C15 N15 Fe5 177.1(9) . .
N16 C16 W1 179.5(17) . .
N17 C17 W1 179.2(11) . .
N18 C18 W1 177.6(13) . .
N21 C21 W2 177.1(7) . .
C21 N21 Co1 177.4(7) . .
N22 C22 W2 178.2(9) . .
C22 N22 Co2 175.5(8) . .
N23 C23 W2 175.2(8) . .
C23 N23 Fe3 175.9(7) . .
N24 C24 W2 175.6(8) . .
C24 N24 Co4 175.6(8) . .
N25 C25 W2 177.7(8) . .
C25 N25 Fe5 169.9(8) . 2_655
N26 C26 W2 179.7(13) . .
N27B C27 W2 165.4(15) . .
N27A C27 W2 164.1(16) . .
N27B N27A C27 69(4) . .
N27A N27B C27 81(4) . .
N28 C28 W2 179.1(9) . .
N31 C31 W3 177.2(7) . .
C31 N31 Co1 178.0(7) . .
N32 C32 W3 178.0(7) . .
C32 N32 Fe3 170.8(7) . .
N33 C33 W3 177.7(8) . .
C33 N33 Fe3 175.6(8) . 2_655
N34 C34 W3 176.6(8) . .
C34 N34 Co4 172.9(7) . .
N35 C35 W3 178.8(9) . .
C35 N35 Fe5 178.8(9) . .
N36B C36 W3 156(2) . .
N36A C36 W3 165.1(17) . .
N36B N36A C36 68(3) . .
N36A N36B C36 73(4) . .
C37B C37A N37A 96(3) . .
C37B C37A N37B 55(3) . .
C37B C37A W3 73(2) . .
N37A C37A W3 168(2) . .
N37B C37A W3 127(2) . .
N37B N37A C37A 86(3) . .
N37B N37A C37B 56(2) . .
C37A C37B N37B 95(4) . .
C37A C37B N37A 53(3) . .
C37A C37B W3 88(3) . .
N37B C37B W3 177(3) . .
N37A C37B W3 141(2) . .
N37A N37B C37B 83(3) . .
N37A N37B C37A 53(2) . .
N38 C38 W3 178.0(11) . .
C42A O41 Co4 131.4(9) . .
O41 C42A H42A 109.5 . .
O41 C42A H42B 109.5 . .
H42A C42A H42B 109.5 . .
O41 C42A H42C 109.5 . .
H42A C42A H42C 109.5 . .
H42B C42A H42C 109.5 . .
C44 O43 Co4 132.2(13) . .
O43 C44 H44A 109.5 . .
O43 C44 H44B 109.5 . .
H44A C44 H44B 109.5 . .
O43 C44 H44C 109.5 . .
H44A C44 H44C 109.5 . .
H44B C44 H44C 109.5 . .
C46A O45 Co4 130.6(12) . .
O45 C46A H46A 109.5 . .
O45 C46A H46B 109.5 . .
H46A C46A H46B 109.5 . .
O45 C46A H46C 109.5 . .
H46A C46A H46C 109.5 . .
H46B C46A H46C 109.5 . .
C52A O51 Fe5 121.7(18) . .
O51 C52A H52A 109.5 . .
O51 C52A H52B 109.5 . .
H52A C52A H52B 109.5 . .
O51 C52A H52C 109.5 . .
H52A C52A H52C 109.5 . .
H52B C52A H52C 109.5 . .
C54 O53 Fe5 127.7(7) . .
O53 C54 H54A 109.5 . .
O53 C54 H54B 109.5 . .
H54A C54 H54B 109.5 . .
O53 C54 H54C 109.5 . .
H54A C54 H54C 109.5 . .
H54B C54 H54C 109.5 . .
O53 C54 H54D 109.5 . .
H54A C54 H54D 141.1 . .
H54B C54 H54D 56.3 . .
H54C C54 H54D 56.3 . .
O53 C54 H54E 109.5 . .
H54A C54 H54E 56.3 . .
H54B C54 H54E 141.1 . .
H54C C54 H54E 56.3 . .
H54D C54 H54E 109.5 . .
O53 C54 H54F 109.5 . .
H54A C54 H54F 56.3 . .
H54B C54 H54F 56.3 . .
H54C C54 H54F 141.1 . .
H54D C54 H54F 109.5 . .
H54E C54 H54F 109.5 . .
C56A O55 Fe5 119.8(13) . .
O55 C56A H56A 109.5 . .
O55 C56A H56B 109.5 . .
H56A C56A H56B 109.5 . .
O55 C56A H56C 109.5 . .
H56A C56A H56C 109.5 . .
H56B C56A H56C 109.5 . .
C62 O61 Co2 123.2(8) . .
O61 C62 H62A 109.5 . .
O61 C62 H62B 109.5 . .
H62A C62 H62B 109.5 . .
O61 C62 H62C 109.5 . .
H62A C62 H62C 109.5 . .
H62B C62 H62C 109.5 . .
C64 O63 Co2 126.2(7) . .
O63 C64 H64A 109.5 . .
O63 C64 H64B 109.5 . .
H64A C64 H64B 109.5 . .
O63 C64 H64C 109.5 . .
H64A C64 H64C 109.5 . .
H64B C64 H64C 109.5 . .
C66 O65 Co2 125.7(9) . .
O65 C66 H66A 109.5 . .
O65 C66 H66B 109.5 . .
H66A C66 H66B 109.5 . .
O65 C66 H66C 109.5 . .
H66A C66 H66C 109.5 . .
H66B C66 H66C 109.5 . .
C72 O71 Fe3 126.7(7) . .
O71 C72 H72A 109.5 . .
O71 C72 H72B 109.5 . .
H72A C72 H72B 109.5 . .
O71 C72 H72C 109.5 . .
H72A C72 H72C 109.5 . .
H72B C72 H72C 109.5 . .
C74 O73 Fe3 127.6(7) . .
O73 C74 H74A 109.5 . .
O73 C74 H74B 109.5 . .
H74A C74 H74B 109.5 . .
O73 C74 H74C 109.5 . .
H74A C74 H74C 109.5 . .
H74B C74 H74C 109.5 . .
C76A O75 Fe3 137.8(17) . .
O75 C76A H76A 109.5 . .
O75 C76A H76B 109.5 . .
H76A C76A H76B 109.5 . .
O75 C76A H76C 109.5 . .
H76A C76A H76C 109.5 . .
H76B C76A H76C 109.5 . .
O75 C76A H76D 109.5 . .
H76A C76A H76D 141.1 . .
H76B C76A H76D 56.3 . .
H76C C76A H76D 56.3 . .
O75 C76A H76E 109.5 . .
H76A C76A H76E 56.3 . .
H76B C76A H76E 141.1 . .
H76C C76A H76E 56.3 . .
H76D C76A H76E 109.5 . .
O75 C76A H76F 109.5 . .
H76A C76A H76F 56.3 . .
H76B C76A H76F 56.3 . .
H76C C76A H76F 141.1 . .
H76D C76A H76F 109.5 . .
H76E C76A H76F 109.5 . .
O2B O2A C2 69.0(10) . .
O2A O2B C2 70.0(11) . .
C4B C4A O4A 84(4) . .
C4A C4B O4B 161(9) . .
C4A C4B O4A 54(3) . .
O4B C4B O4A 135(6) . .
O5 C5A C5B 61(4) . .
O5 C5B C5A 61(4) . .
C5B O5 C5A 58(7) . .
O6A C6 O6B 57(3) . .
C6 O6A O6B 61.6(16) . .
C6 O6B O6A 61.1(16) . .
C8 O8 C8 147(4) 2_655 .

loop_
_geom_bond_atom_site_label_1
_geom_bond_atom_site_label_2
_geom_bond_distance
_geom_bond_site_symmetry_2
W1 C18 2.133(12) .
W1 C13 2.159(7) .
W1 C14 2.163(9) .
W1 C11 2.160(7) .
W1 C15 2.166(10) .
W1 C12 2.169(9) .
W1 C17 2.171(11) .
W1 C16 2.184(10) .
W2 C21 2.152(9) .
W2 C27 2.149(9) .
W2 C26 2.148(10) .
W2 C24 2.155(10) .
W2 C25 2.162(9) .
W2 C22 2.170(10) .
W2 C23 2.167(9) .
W2 C28 2.180(9) .
W3 C37B 2.07(2) .
W3 C36 2.132(14) .
W3 C35 2.152(9) .
W3 C31 2.163(8) .
W3 C37A 2.172(18) .
W3 C33 2.171(9) .
W3 C38 2.172(9) .
W3 C34 2.172(9) .
W3 C32 2.186(7) .
Co1 N21 2.059(7) 2_655
Co1 N21 2.060(7) .
Co1 N31 2.088(7) .
Co1 N31 2.088(7) 2_655
Co1 N11 2.090(7) .
Co1 N11 2.090(7) 2_655
Co2 O63 2.098(6) .
Co2 N22 2.110(8) .
Co2 O65 2.115(8) .
Co2 N12 2.118(8) 2_655
Co2 N13 2.132(8) .
Co2 O61 2.140(7) .
Fe5 O53 2.099(7) .
Fe5 O55 2.114(8) .
Fe5 N25 2.120(8) 2_655
Fe5 N35 2.127(8) .
Fe5 N15 2.124(8) .
Fe5 O51 2.142(7) .
Fe3 O71 2.119(6) .
Fe3 O75 2.122(8) .
Fe3 N33 2.132(7) 2_655
Fe3 N23 2.132(8) .
Fe3 O73 2.134(6) .
Fe3 N32 2.143(7) .
Co4 O41 2.102(7) .
Co4 N24 2.106(9) .
Co4 O43 2.115(8) .
Co4 N14 2.120(8) .
Co4 O45 2.147(7) .
Co4 N34 2.148(8) .
C11 N11 1.133(10) .
C12 N12 1.142(11) .
N12 Co2 2.118(8) 2_655
C13 N13 1.122(10) .
C14 N14 1.137(11) .
C15 N15 1.141(12) .
C16 N16 1.133(15) .
C17 N17 1.152(13) .
C18 N18 1.134(16) .
C21 N21 1.162(11) .
C22 N22 1.125(11) .
C23 N23 1.142(11) .
C24 N24 1.163(13) .
C25 N25 1.133(11) .
N25 Fe5 2.120(8) 2_655
C26 N26 1.140(13) .
C27 N27B 1.18(3) .
C27 N27A 1.25(2) .
C28 N28 1.117(12) .
C31 N31 1.130(10) .
C32 N32 1.107(10) .
C33 N33 1.142(11) .
N33 Fe3 2.132(7) 2_655
C34 N34 1.136(11) .
C35 N35 1.140(12) .
C38 N38 1.136(12) .
O41 C42A 1.38(2) .
C42A H42A 0.97 .
C42A H42B 0.97 .
C42A H42C 0.97 .
O43 C44 1.36(3) .
O45 C46A 1.37(2) .
O51 C52A 1.39(4) .
O53 C54 1.415(13) .
O55 C56A 1.45(3) .
O61 C62 1.430(18) .
O63 C64 1.385(14) .
O65 C66 1.430(17) .
O71 C72 1.412(16) .
O73 C74 1.407(13) .
O75 C76A 1.33(4) .
C1 O1 1.421(10) .
C2 O2B 1.418(10) .
C2 O2A 1.427(10) .
O2A O2B 1.00(3) .
C3 O3 1.425(10) .
C4A C4B 1.16(6) .
C4A O4A 1.430(10) .
O4A C4B 1.75(7) .
C4B O4B 1.432(10) .
C5A O5 1.437(10) .
C5A C5B 1.38(16) .
C5B O5 1.434(10) .
C6 O6A 1.422(10) .
C6 O6B 1.430(10) .
O6A O6B 1.37(7) .
O7 C7 1.435(10) .
O8 C8 1.426(10) 2_655
O8 C8 1.426(10) .

loop_
_geom_torsion_atom_site_label_1
_geom_torsion_atom_site_label_2
_geom_torsion_atom_site_label_3
_geom_torsion_atom_site_label_4
_geom_torsion
W2 C27 N27A N27B 177(4)
W2 C27 N27B N27A -177(4)
W3 C36 N36A N36B 168(5)
W3 C36 N36B N36A -173(3)
C37B C37A N37A N37B 0(4)
W3 C37A N37A N37B -2(12)
N37B C37A N37A C37B 0(4)
W3 C37A N37A C37B -2(9)
N37A C37A C37B N37B 0(3)
W3 C37A C37B N37B 180(3)
N37B C37A C37B N37A 0(3)
W3 C37A C37B N37A 179.5(18)
N37A C37A C37B W3 -179.5(18)
N37B C37A C37B W3 -180(3)
N37B N37A C37B C37A 180(5)
C37A N37A C37B N37B -180(5)
N37B N37A C37B W3 -180(4)
C37A N37A C37B W3 1(3)
C37A N37A N37B C37B 0(3)
C37B N37A N37B C37A 0(3)
C37A C37B N37B N37A 0(4)
N37A C37B N37B C37A 0(4)
C37B C37A N37B N37A 180(5)
W3 C37A N37B N37A 179(3)
N37A C37A N37B C37B -180(5)
W3 C37A N37B C37B 0(3)
C4A O4A C4B O4B 159(13)
